data_7226883
loop_
_publ_author_name
'Gopan, Gopika'
'Salini, P. S.'
'Deb, Somadrita'
'Hariharan, Mahesh'

_publ_section_title
;
 V-shaped oxydiphthalimides: side-chain engineering regulates
 crystallisation-induced emission enhancement
;
_journal_issue 3
_journal_name_full CrystEngComm
_journal_page_first 419
_journal_paper_doi 10.1039/C6CE01738J
_journal_volume 19
_journal_year 2017
_chemical_absolute_configuration rm
_chemical_formula_moiety 'C22 H20 N2 O7'
_chemical_formula_sum 'C22 H20 N2 O7'
_chemical_formula_weight 424.40
_chemical_name_systematic
;
 ?
;
_space_group_IT_number 15
_symmetry_cell_setting monoclinic
_symmetry_space_group_name_Hall '-C 2yc'
_symmetry_space_group_name_H-M 'C 1 2/c 1'
_atom_sites_solution_hydrogens geom
_atom_sites_solution_primary direct
_atom_sites_solution_secondary difmap
_audit_creation_method SHELXL-97
_audit_update_record
;
2016-07-05 deposited with the CCDC.
2016-10-24 downloaded from the CCDC.
;
_cell_angle_alpha 90.00
_cell_angle_beta 96.020(2)
_cell_angle_gamma 90.00
_cell_formula_units_Z 4
_cell_length_a 16.6850(5)
_cell_length_b 5.0270(2)
_cell_length_c 22.8630(7)
_cell_measurement_reflns_used 3092
_cell_measurement_temperature 296(2)
_cell_measurement_theta_max 28.68
_cell_measurement_theta_min 2.88
_cell_volume 1907.07(11)
_computing_cell_refinement 'Bruker SAINT'
_computing_data_collection 'Bruker APEX2'
_computing_data_reduction 'Bruker SAINT'
_computing_molecular_graphics 'Bruker SHELXTL'
_computing_publication_material 'Bruker SHELXTL'
_computing_structure_refinement 'SHELXL-97 (Sheldrick, 2008)'
_computing_structure_solution 'SHELXS-97 (Sheldrick, 2008)'
_diffrn_ambient_temperature 296(2)
_diffrn_measured_fraction_theta_full 0.999
_diffrn_measured_fraction_theta_max 0.999
_diffrn_measurement_device_type 'Bruker APEX-II CCD'
_diffrn_measurement_method '\f and \w scans'
_diffrn_radiation_monochromator graphite
_diffrn_radiation_source 'fine-focus sealed tube'
_diffrn_radiation_type MoK\a
_diffrn_radiation_wavelength 0.71073
_diffrn_reflns_av_R_equivalents 0.0168
_diffrn_reflns_av_sigmaI/netI 0.0137
_diffrn_reflns_limit_h_max 19
_diffrn_reflns_limit_h_min -19
_diffrn_reflns_limit_k_max 5
_diffrn_reflns_limit_k_min -5
_diffrn_reflns_limit_l_max 27
_diffrn_reflns_limit_l_min -27
_diffrn_reflns_number 7046
_diffrn_reflns_theta_full 24.99
_diffrn_reflns_theta_max 24.99
_diffrn_reflns_theta_min 2.88
_exptl_absorpt_coefficient_mu 0.112
_exptl_absorpt_correction_T_max 0.9889
_exptl_absorpt_correction_T_min 0.9726
_exptl_absorpt_correction_type multi-scan
_exptl_absorpt_process_details SADABS
_exptl_crystal_colour colourless
_exptl_crystal_density_diffrn 1.478
_exptl_crystal_density_meas 1.479
_exptl_crystal_density_method 'not measured'
_exptl_crystal_description block
_exptl_crystal_F_000 888
_exptl_crystal_preparation ', Luminescent'
_exptl_crystal_recrystallization_method 'Re-crystallisation from solvent: Chloroform, n-Hexane'
_exptl_crystal_size_max 0.25
_exptl_crystal_size_mid 0.15
_exptl_crystal_size_min 0.10
_refine_diff_density_max 0.148
_refine_diff_density_min -0.180
_refine_diff_density_rms 0.031
_refine_ls_extinction_method none
_refine_ls_goodness_of_fit_ref 1.036
_refine_ls_hydrogen_treatment constr
_refine_ls_matrix_type full
_refine_ls_number_parameters 142
_refine_ls_number_reflns 1666
_refine_ls_number_restraints 0
_refine_ls_restrained_S_all 1.036
_refine_ls_R_factor_all 0.0421
_refine_ls_R_factor_gt 0.0344
_refine_ls_shift/su_max 0.000
_refine_ls_shift/su_mean 0.000
_refine_ls_structure_factor_coef Fsqd
_refine_ls_weighting_details 'calc w=1/[\s^2^(Fo^2^)+(0.0379P)^2^+1.6053P] where P=(Fo^2^+2Fc^2^)/3'
_refine_ls_weighting_scheme calc
_refine_ls_wR_factor_gt 0.0843
_refine_ls_wR_factor_ref 0.0910
_reflns_number_gt 1401
_reflns_number_total 1666
_reflns_threshold_expression >2\s(I)
_cod_data_source_file c6ce01738j2.cif
_cod_data_source_block ODPI-1
_cod_depositor_comments
;
The following automatic conversions were performed:

'_symmetry_cell_setting' value 'Monoclinic' changed to 'monoclinic'
according to
/usr/data/users/saulius/crontab/automatic-downloads/rss-feeds/RSC/lib/dictionaries/cif_core.dic
dictionary named 'cif_core.dic' version 2.4.2 from 2011-04-26.

'_exptl_absorpt_correction_type' value 'MULTI-SCAN' changed to
'multi-scan' according to
/usr/data/users/saulius/crontab/automatic-downloads/rss-feeds/RSC/lib/dictionaries/cif_core.dic
dictionary named 'cif_core.dic' version 2.4.2 from 2011-04-26.

Automatic conversion script
Id: cif_fix_values 4268 2015-11-12 08:31:59Z antanas 

 Adding full bibliography for 7226883--7226887.cif.
;
_cod_original_sg_symbol_Hall '-C 2yc '
_cod_original_sg_symbol_H-M 'C2/c  '
_cod_database_code 7226883

loop_
_symmetry_equiv_pos_as_xyz
'x, y, z'
'-x, y, -z+1/2'
'x+1/2, y+1/2, z'
'-x+1/2, y+1/2, -z+1/2'
'-x, -y, -z'
'x, -y, z-1/2'
'-x+1/2, -y+1/2, -z'
'x+1/2, -y+1/2, z-1/2'

loop_
_atom_site_label
_atom_site_type_symbol
_atom_site_fract_x
_atom_site_fract_y
_atom_site_fract_z
_atom_site_U_iso_or_equiv
_atom_site_adp_type
_atom_site_occupancy
_atom_site_symmetry_multiplicity
_atom_site_calc_flag
_atom_site_refinement_flags
C1 C 0.44248(9) 0.2177(3) 0.21494(7) 0.0398(4) Uani 1 1 d .
C2 C 0.46475(10) 0.4305(4) 0.18194(7) 0.0424(4) Uani 1 1 d .
H2 H 0.5185 0.4829 0.1845 0.051 Uiso 1 1 calc R
C3 C 0.40764(10) 0.5660(3) 0.14512(7) 0.0404(4) Uani 1 1 d .
H3 H 0.4218 0.7095 0.1227 0.048 Uiso 1 1 calc R
C4 C 0.32878(9) 0.4803(3) 0.14291(6) 0.0360(4) Uani 1 1 d .
C5 C 0.30724(9) 0.2669(3) 0.17603(6) 0.0357(4) Uani 1 1 d .
C6 C 0.36331(10) 0.1294(3) 0.21296(7) 0.0406(4) Uani 1 1 d .
H6 H 0.3490 -0.0143 0.2353 0.049 Uiso 1 1 calc R
C7 C 0.21816(10) 0.2311(3) 0.16454(7) 0.0394(4) Uani 1 1 d .
C8 C 0.25512(10) 0.5832(3) 0.10879(7) 0.0396(4) Uani 1 1 d .
C9 C 0.10760(9) 0.4607(4) 0.09976(8) 0.0467(4) Uani 1 1 d .
H9A H 0.1014 0.6351 0.0817 0.056 Uiso 1 1 calc R
H9B H 0.0739 0.4547 0.1318 0.056 Uiso 1 1 calc R
C10 C 0.07865(10) 0.2522(4) 0.05468(7) 0.0449(4) Uani 1 1 d .
H10A H 0.0822 0.0789 0.0735 0.054 Uiso 1 1 calc R
H10B H 0.0223 0.2854 0.0416 0.054 Uiso 1 1 calc R
C11 C 0.12500(11) 0.2443(4) 0.00183(8) 0.0525(5) Uani 1 1 d .
H11A H 0.1819 0.2210 0.0144 0.063 Uiso 1 1 calc R
H11B H 0.1071 0.0941 -0.0228 0.063 Uiso 1 1 calc R
N1 N 0.19183(8) 0.4251(3) 0.12366(6) 0.0395(3) Uani 1 1 d .
O1 O 0.5000 0.0730(3) 0.2500 0.0520(5) Uani 1 2 d S
O2 O 0.17539(7) 0.0735(3) 0.18599(6) 0.0556(4) Uani 1 1 d .
O3 O 0.24777(7) 0.7674(3) 0.07437(6) 0.0558(4) Uani 1 1 d .
O4 O 0.11342(8) 0.4828(3) -0.03103(7) 0.0728(5) Uani 1 1 d .
H4 H 0.1574 0.5458 -0.0365 0.109 Uiso 1 1 calc R

loop_
_atom_site_aniso_label
_atom_site_aniso_U_11
_atom_site_aniso_U_22
_atom_site_aniso_U_33
_atom_site_aniso_U_23
_atom_site_aniso_U_13
_atom_site_aniso_U_12
C1 0.0420(9) 0.0395(10) 0.0364(8) -0.0049(7) -0.0037(7) 0.0018(7)
C2 0.0379(8) 0.0463(10) 0.0425(9) -0.0031(8) 0.0021(7) -0.0073(7)
C3 0.0433(9) 0.0411(10) 0.0369(8) 0.0023(7) 0.0052(7) -0.0079(7)
C4 0.0394(8) 0.0360(9) 0.0329(8) -0.0020(6) 0.0055(6) -0.0039(7)
C5 0.0392(8) 0.0369(9) 0.0310(7) -0.0039(6) 0.0036(6) -0.0026(7)
C6 0.0485(9) 0.0378(9) 0.0353(8) 0.0009(7) 0.0034(7) -0.0044(7)
C7 0.0423(9) 0.0400(10) 0.0367(8) 0.0000(7) 0.0079(7) -0.0028(7)
C8 0.0434(9) 0.0372(9) 0.0386(8) 0.0005(7) 0.0068(7) -0.0010(7)
C9 0.0347(8) 0.0450(10) 0.0611(10) 0.0037(8) 0.0086(7) 0.0073(7)
C10 0.0347(8) 0.0437(10) 0.0556(10) 0.0113(8) 0.0009(7) -0.0014(7)
C11 0.0503(10) 0.0555(12) 0.0512(10) 0.0059(9) 0.0030(8) 0.0003(9)
N1 0.0337(7) 0.0385(8) 0.0464(7) 0.0040(6) 0.0047(5) -0.0006(6)
O1 0.0527(10) 0.0390(10) 0.0596(10) 0.000 -0.0161(8) 0.000
O2 0.0471(7) 0.0606(9) 0.0600(8) 0.0170(7) 0.0095(6) -0.0123(6)
O3 0.0513(7) 0.0515(8) 0.0642(8) 0.0217(7) 0.0045(6) -0.0013(6)
O4 0.0513(8) 0.0899(12) 0.0772(10) 0.0421(9) 0.0065(7) 0.0007(8)

loop_
_atom_type_symbol
_atom_type_description
_atom_type_scat_dispersion_real
_atom_type_scat_dispersion_imag
_atom_type_scat_source
C C 0.0033 0.0016 'International Tables Vol C Tables 4.2.6.8 and 6.1.1.4'
H H 0.0000 0.0000 'International Tables Vol C Tables 4.2.6.8 and 6.1.1.4'
N N 0.0061 0.0033 'International Tables Vol C Tables 4.2.6.8 and 6.1.1.4'
O O 0.0106 0.0060 'International Tables Vol C Tables 4.2.6.8 and 6.1.1.4'

loop_
_geom_angle_atom_site_label_1
_geom_angle_atom_site_label_2
_geom_angle_atom_site_label_3
_geom_angle
_geom_angle_site_symmetry_1
C2 C1 C6 122.57(15) .
C2 C1 O1 120.74(14) .
C6 C1 O1 116.61(15) .
C1 C2 C3 120.40(15) .
C1 C2 H2 119.8 .
C3 C2 H2 119.8 .
C4 C3 C2 117.50(15) .
C4 C3 H3 121.2 .
C2 C3 H3 121.2 .
C3 C4 C5 121.58(15) .
C3 C4 C8 130.28(15) .
C5 C4 C8 108.13(13) .
C6 C5 C4 121.74(15) .
C6 C5 C7 130.28(15) .
C4 C5 C7 107.96(13) .
C5 C6 C1 116.20(15) .
C5 C6 H6 121.9 .
C1 C6 H6 121.9 .
O2 C7 N1 125.20(15) .
O2 C7 C5 128.98(15) .
N1 C7 C5 105.80(13) .
O3 C8 N1 124.51(15) .
O3 C8 C4 129.15(15) .
N1 C8 C4 106.34(13) .
N1 C9 C10 113.26(14) .
N1 C9 H9A 108.9 .
C10 C9 H9A 108.9 .
N1 C9 H9B 108.9 .
C10 C9 H9B 108.9 .
H9A C9 H9B 107.7 .
C11 C10 C9 114.31(14) .
C11 C10 H10A 108.7 .
C9 C10 H10A 108.7 .
C11 C10 H10B 108.7 .
C9 C10 H10B 108.7 .
H10A C10 H10B 107.6 .
O4 C11 C10 110.56(15) .
O4 C11 H11A 109.5 .
C10 C11 H11A 109.5 .
O4 C11 H11B 109.5 .
C10 C11 H11B 109.5 .
H11A C11 H11B 108.1 .
C7 N1 C8 111.74(13) .
C7 N1 C9 124.05(13) .
C8 N1 C9 124.21(14) .
C1 O1 C1 116.85(18) 2_655
C11 O4 H4 109.5 .

loop_
_geom_bond_atom_site_label_1
_geom_bond_atom_site_label_2
_geom_bond_distance
_geom_bond_site_symmetry_2
C1 C2 1.382(2) .
C1 C6 1.390(2) .
C1 O1 1.3899(18) .
C2 C3 1.383(2) .
C2 H2 0.9300 .
C3 C4 1.380(2) .
C3 H3 0.9300 .
C4 C5 1.382(2) .
C4 C8 1.478(2) .
C5 C6 1.378(2) .
C5 C7 1.493(2) .
C6 H6 0.9300 .
C7 O2 1.2047(19) .
C7 N1 1.390(2) .
C8 O3 1.213(2) .
C8 N1 1.392(2) .
C9 N1 1.464(2) .
C9 C10 1.513(2) .
C9 H9A 0.9700 .
C9 H9B 0.9700 .
C10 C11 1.502(2) .
C10 H10A 0.9700 .
C10 H10B 0.9700 .
C11 O4 1.417(2) .
C11 H11A 0.9700 .
C11 H11B 0.9700 .
O1 C1 1.3899(18) 2_655
O4 H4 0.8200 .

loop_
_geom_hbond_atom_site_label_D
_geom_hbond_atom_site_label_H
_geom_hbond_atom_site_label_A
_geom_hbond_distance_DH
_geom_hbond_distance_HA
_geom_hbond_distance_DA
_geom_hbond_angle_DHA
_geom_hbond_site_symmetry_A
C2 H2 O2 0.93 2.65 3.579(2) 172.8 3
C10 H10B O4 0.97 2.54 3.460(2) 159.2 5_565
O4 H4 O3 0.82 2.10 2.8987(18) 163.4 7_565

loop_
_geom_torsion_atom_site_label_1
_geom_torsion_atom_site_label_2
_geom_torsion_atom_site_label_3
_geom_torsion_atom_site_label_4
_geom_torsion
_geom_torsion_site_symmetry_4
C6 C1 C2 C3 0.2(2) .
O1 C1 C2 C3 177.05(14) .
C1 C2 C3 C4 0.0(2) .
C2 C3 C4 C5 -0.1(2) .
C2 C3 C4 C8 179.50(15) .
C3 C4 C5 C6 0.1(2) .
C8 C4 C5 C6 -179.59(14) .
C3 C4 C5 C7 178.71(14) .
C8 C4 C5 C7 -0.98(17) .
C4 C5 C6 C1 0.0(2) .
C7 C5 C6 C1 -178.22(15) .
C2 C1 C6 C5 -0.2(2) .
O1 C1 C6 C5 -177.19(13) .
C6 C5 C7 O2 1.0(3) .
C4 C5 C7 O2 -177.45(17) .
C6 C5 C7 N1 179.65(16) .
C4 C5 C7 N1 1.20(17) .
C3 C4 C8 O3 0.6(3) .
C5 C4 C8 O3 -179.75(16) .
C3 C4 C8 N1 -179.25(16) .
C5 C4 C8 N1 0.41(17) .
N1 C9 C10 C11 -59.85(19) .
C9 C10 C11 O4 -65.52(19) .
O2 C7 N1 C8 177.75(16) .
C5 C7 N1 C8 -0.96(17) .
O2 C7 N1 C9 -1.5(3) .
C5 C7 N1 C9 179.74(14) .
O3 C8 N1 C7 -179.46(16) .
C4 C8 N1 C7 0.38(18) .
O3 C8 N1 C9 -0.2(3) .
C4 C8 N1 C9 179.68(14) .
C10 C9 N1 C7 -75.3(2) .
C10 C9 N1 C8 105.52(18) .
C2 C1 O1 C1 46.26(12) 2_655
C6 C1 O1 C1 -136.66(16) 2_655
